data_8101425
loop_
_publ_author_name
'Fratzky, Dietmar'
'Worzala, Horst'
'Goetze, Thomas '
'Meisel, Manfred'

_publ_section_title
;
Redetermination of the crystal structure of oxovanadium(IV)hydrogen 
phosphate tetrahydrate, VOHPO~4~ &#x00B7; 4H~2~O
;
_journal_issue 1
_journal_name_full 'Zeitschrift f\"ur Kristallographie - New Crystal Structures'
_journal_page_first 9
_journal_page_last 10
_journal_volume 214
_journal_year 1999
_chemical_formula_analytical (VOHPO4)4H2O
_chemical_formula_moiety 'VO2+ (HPO4)2- 4H2O '
_chemical_formula_structural '(V O H P O4) 4H2 O'
_chemical_formula_sum 'H9 O9 P V'
_chemical_formula_weight 234.97
_chemical_name_common
;
oxovanadium(IV)hydrogen phosphate tetrahydrate
;
_chemical_temperature_decomposition 393.15
_space_group_IT_number 2
_symmetry_cell_setting triclinic
_symmetry_space_group_name_Hall '-P 1'
_symmetry_space_group_name_H-M 'P -1'
_cell_angle_alpha 91.25(3)
_cell_angle_beta 103.65(3)
_cell_angle_gamma 108.93(3)
_cell_formula_units_Z 2
_cell_length_a 6.3850(10)
_cell_length_b 8.925(2)
_cell_length_c 13.450(3)
_cell_measurement_temperature 293(2)
_cell_volume 700.5(2)
_diffrn_ambient_temperature 293(2)
_exptl_crystal_density_diffrn 1.554
_refine_ls_R_factor_obs 0.0337
_refine_ls_wR_factor_obs 0.0976
_cod_depositor_comments
;
The following automatic conversions were performed:

'_chemical_melting_point' tag was changed to
'_chemical_temperature_decomposition' since the value had been given
as 'decomp. 120\%C'. The value 'decomp. 120\%C' was changed to
'393.15' - it was converted from degrees Celsius(C) to Kelvins(K).

Automatic conversion script
Id: cif_fix_values 1646 2011-03-28 12:23:43Z adriana 
;
_cod_database_code 8101425

loop_
_symmetry_equiv_pos_as_xyz
'x, y, z'
'-x, -y, -z'

loop_
_atom_site_aniso_label
_atom_site_aniso_U_11
_atom_site_aniso_U_22
_atom_site_aniso_U_33
_atom_site_aniso_U_23
_atom_site_aniso_U_13
_atom_site_aniso_U_12
V1 0.00781(15) 0.0131(2) 0.00998(15) -0.00124(10) 0.00246(10) 0.00346(11)
V2 0.00733(15) 0.0124(2) 0.01000(15) -0.00118(10) 0.00200(10) 0.00362(11)
P1 0.0073(2) 0.0116(2) 0.0111(2) -0.0019(2) 0.0020(2) 0.0031(2)
P2 0.0076(2) 0.0119(2) 0.0108(2) -0.00130(15) 0.0024(2) 0.0030(2)
O1 0.0175(6) 0.0129(6) 0.0139(6) -0.0026(5) 0.0033(5) 0.0025(5)
O2 0.0107(6) 0.0256(7) 0.0160(6) -0.0024(5) 0.0056(5) 0.0075(5)
O3 0.0081(6) 0.0247(7) 0.0160(6) -0.0018(5) 0.0016(5) 0.0073(5)
O4 0.0169(7) 0.0163(6) 0.0192(7) -0.0015(5) 0.0040(5) 0.0040(5)
O5 0.0223(7) 0.0299(8) 0.0126(6) 0.0024(6) 0.0043(5) 0.0092(6)
O6 0.0230(8) 0.0364(9) 0.0111(7) 0.0010(6) 0.0026(6) 0.0103(7)
O7 0.0096(6) 0.0251(7) 0.0164(6) 0.0007(5) 0.0049(5) 0.0079(5)
O8 0.0156(6) 0.0131(6) 0.0131(6) -0.0019(5) 0.0035(5) 0.0032(5)
O9 0.0086(6) 0.0247(7) 0.0165(6) -0.0027(5) 0.0022(5) 0.0075(5)
O10 0.0230(7) 0.0140(6) 0.0207(7) 0.0024(5) 0.0021(6) 0.0032(5)
O11 0.0214(7) 0.0266(7) 0.0122(6) 0.0011(5) 0.0028(5) 0.0082(6)
O12 0.0223(7) 0.0286(8) 0.0117(6) -0.0040(6) 0.0010(5) 0.0143(6)
O13 0.0242(7) 0.0131(6) 0.0196(7) 0.0020(5) 0.0010(6) 0.0034(5)
O14 0.0287(8) 0.0142(6) 0.0207(7) 0.0042(5) 0.0048(6) 0.0032(6)
O15 0.0244(8) 0.0282(8) 0.0193(7) 0.0051(6) 0.0080(6) 0.0109(7)
O16 0.0421(11) 0.0376(10) 0.0249(9) 0.0010(7) 0.0092(8) 0.0181(9)
O17 0.0332(9) 0.0226(8) 0.0176(7) 0.0022(6) -0.0001(6) 0.0019(7)
O18 0.0371(11) 0.0341(11) 0.0331(11) 0.0010(9) -0.0035(9) 0.0056(9)

loop_
_atom_site_label
_atom_site_type_symbol
_atom_site_fract_x
_atom_site_fract_y
_atom_site_fract_z
_atom_site_U_iso_or_equiv
_atom_site_thermal_displace_type
_atom_site_occupancy
_atom_site_calc_flag
_atom_site_refinement_flags
_atom_site_disorder_group
V1 V 0.14576(5) 0.98263(4) 0.80248(2) 0.01034(9) Uani 1 d . .
V2 V 0.42365(5) 0.61337(3) 0.69129(2) 0.00991(9) Uani 1 d . .
P1 P 0.62346(7) 0.98716(5) 0.75758(3) 0.01014(11) Uani 1 d . .
P2 P -0.06222(7) 0.60994(5) 0.73081(3) 0.01019(11) Uani 1 d . .
O1 O 0.0325(2) 0.7497(2) 0.81348(11) 0.0156(3) Uani 1 d . .
O2 O 0.4678(2) 0.9832(2) 0.82813(11) 0.0168(3) Uani 1 d . .
O3 O -0.1418(2) 1.0051(2) 0.82446(11) 0.0162(3) Uani 1 d . .
O4 O 0.2911(3) 1.2266(2) 0.84887(11) 0.0180(3) Uani 1 d . .
O5 O 0.0953(3) 0.9923(2) 0.68173(11) 0.0215(3) Uani 1 d . .
O6 O 0.2270(3) 0.9867(2) 0.97659(12) 0.0238(3) Uani 1 d . .
O7 O 0.1002(2) 0.6111(2) 0.66411(11) 0.0162(3) Uani 1 d . .
O8 O 0.5254(2) 0.8466(2) 0.67383(10) 0.0145(3) Uani 1 d . .
O9 O 0.7083(2) 0.5986(2) 0.65914(11) 0.0164(3) Uani 1 d . .
O10 O 0.3004(3) 0.3684(2) 0.67059(13) 0.0206(3) Uani 1 d . .
O11 O 0.4937(3) 0.6228(2) 0.81355(11) 0.0204(3) Uani 1 d . .
O12 O 0.3127(3) 0.5779(2) 0.51945(11) 0.0201(3) Uani 1 d . .
O13 O 0.6525(3) 1.1426(2) 0.69889(12) 0.0205(3) Uani 1 d . .
O14 O -0.0938(3) 0.4603(2) 0.79376(12) 0.0224(3) Uani 1 d . .
O15 O 0.3461(3) 1.0951(2) 0.51418(13) 0.0230(3) Uani 1 d . .
O16 O 0.8622(4) 0.6631(3) 1.0050(2) 0.0336(4) Uani 1 d . .
O17 O 0.0448(3) 0.7840(2) 0.49103(13) 0.0276(4) Uani 1 d . .
O18 O 0.6876(4) 1.3332(3) 0.9956(2) 0.0386(5) Uani 1 d . .
H1 H 0.5458(76) 1.1004(54) 0.6449(34) 0.069(13) Uiso 1 d . .
H2 H 0.1231(62) 0.8707(48) 0.4879(27) 0.036(9) Uiso 1 d . .
H3 H 0.4400(72) 1.2681(49) 0.8874(31) 0.054(11) Uiso 1 d . .
H4 H 0.3229(77) 0.9993(52) 1.0183(33) 0.055(12) Uiso 1 d . .
H5 H 0.3257(67) 0.5309(46) 0.4837(29) 0.045(11) Uiso 1 d . .
H6 H 0.2065(63) 1.2561(44) 0.8840(28) 0.043(10) Uiso 1 d . .
H7 H 0.2670(73) 1.1400(51) 0.5142(32) 0.051(12) Uiso 1 d . .
H8 H 0.2326(66) 0.6261(47) 0.4931(29) 0.045(10) Uiso 1 d . .
H9 H 0.2920(57) 0.3182(41) 0.7236(28) 0.039(9) Uiso 1 d . .
H10 H 0.1877(66) 0.3157(45) 0.6251(30) 0.043(10) Uiso 1 d . .
H11 H 0.1400(112) 0.9214(85) 0.9869(49) 0.123(26) Uiso 1 d . .
H12 H -0.1706(66) 0.3670(50) 0.7547(28) 0.048(10) Uiso 1 d . .
H13 H 0.4044(85) 1.1338(60) 0.4779(38) 0.074(16) Uiso 1 d . .
H14 H 0.0457(74) 0.7624(52) 0.5447(34) 0.059(12) Uiso 1 d . .
H15 H 0.8047(102) 0.6837(72) 0.9582(45) 0.102(21) Uiso 1 d . .
H16 H 0.9660(116) 0.6632(78) 1.0085(47) 0.107(24) Uiso 1 d . .
H17 H 0.6830(91) 1.3080(68) 1.0366(39) 0.071(19) Uiso 1 d . .
H18 H 0.7173(82) 1.4324(69) 0.9952(35) 0.071(14) Uiso 1 d . .

loop_
_geom_bond_atom_site_label_1
_geom_bond_atom_site_label_2
_geom_bond_distance
_geom_bond_site_symmetry_2
_geom_bond_publ_flag
V1 O5 1.589(2) . ?
V1 O1 1.989(2) . ?
V1 O3 1.9977(14) . ?
V1 O2 2.0016(14) . ?
V1 O4 2.086(2) . ?
V1 O6 2.273(2) . ?
V2 O11 1.5917(15) . ?
V2 O7 2.0039(14) . ?
V2 O8 2.0064(15) . ?
V2 O9 2.0077(14) . ?
V2 O10 2.057(2) . ?
V2 O12 2.235(2) . ?
P1 O3 1.5111(15) 1_655 ?
P1 O2 1.5208(14) . ?
P1 O8 1.527(2) . ?
P1 O13 1.591(2) . ?
P2 O1 1.514(2) . ?
P2 O7 1.5208(14) . ?
P2 O9 1.5230(15) 1_455 ?
P2 O14 1.580(2) . ?
O3 P1 1.5111(15) 1_455 ?
O4 H3 0.92(4) . ?
O4 H6 0.89(4) . ?
O6 H4 0.70(5) . ?
O6 H11 0.71(7) . ?
O9 P2 1.5230(15) 1_655 ?
O10 H9 0.85(4) . ?
O10 H10 0.82(4) . ?
O12 H5 0.67(4) . ?
O12 H8 0.80(4) . ?
O13 H1 0.85(5) . ?
O14 H12 0.90(4) . ?
O15 H7 0.74(4) . ?
O15 H13 0.71(5) . ?
O16 H15 0.71(6) . ?
O16 H16 0.65(7) . ?
O17 H2 0.78(4) . ?
O17 H14 0.75(4) . ?
O18 H17 0.60(5) . ?
O18 H18 0.84(6) . ?
